data_4118106
loop_
_publ_author_name
'Ashley M. Wright'
'Guang Wu'
'Trevor W. Hayton'

_publ_section_title
;
 Formation of N2O from a Nickel Nitrosyl: Isolation of the cis-[N2O2]2-
 Intermediate
;
_journal_name_full 'Journal of the American Chemical Society'
_journal_page_first 9930
_journal_page_last 9933
_journal_paper_doi 10.1021/ja304204q
_journal_volume 134
_journal_year 2012
_chemical_formula_sum 'C24.5 H22 Cl F6 N5 Ni O P'
_chemical_formula_weight 641.60
_chemical_name_systematic
; 
 ? 
;
_space_group_IT_number 14
_symmetry_cell_setting monoclinic
_symmetry_space_group_name_Hall '-P 2yn'
_symmetry_space_group_name_H-M 'P 1 21/n 1'
_atom_sites_solution_hydrogens geom
_atom_sites_solution_primary direct
_atom_sites_solution_secondary difmap
_audit_creation_method SHELXL-97
_cell_angle_alpha 90.00
_cell_angle_beta 110.055(7)
_cell_angle_gamma 90.00
_cell_formula_units_Z 4
_cell_length_a 13.5487(15)
_cell_length_b 14.7806(18)
_cell_length_c 13.6462(16)
_cell_measurement_temperature 100(2)
_cell_volume 2567.1(5)
_computing_structure_refinement 'SHELXL-97 (Sheldrick, 2008)'
_computing_structure_solution 'SHELXS-97 (Sheldrick, 2008)'
_diffrn_ambient_temperature 100(2)
_diffrn_measured_fraction_theta_full 0.987
_diffrn_measured_fraction_theta_max 0.987
_diffrn_radiation_monochromator graphite
_diffrn_radiation_source 'fine-focus sealed tube'
_diffrn_radiation_type MoK\a
_diffrn_radiation_wavelength 0.71073
_diffrn_reflns_av_R_equivalents 0.0000
_diffrn_reflns_av_sigmaI/netI 0.0558
_diffrn_reflns_limit_h_max 15
_diffrn_reflns_limit_h_min -16
_diffrn_reflns_limit_k_max 18
_diffrn_reflns_limit_k_min 0
_diffrn_reflns_limit_l_max 17
_diffrn_reflns_limit_l_min 0
_diffrn_reflns_number 5178
_diffrn_reflns_theta_full 26.37
_diffrn_reflns_theta_max 26.37
_diffrn_reflns_theta_min 1.83
_exptl_absorpt_coefficient_mu 0.996
_exptl_absorpt_correction_T_max 0.8983
_exptl_absorpt_correction_T_min 0.6797
_exptl_absorpt_correction_type multi-scan
_exptl_absorpt_process_details SADABS
_exptl_crystal_colour red
_exptl_crystal_density_diffrn 1.660
_exptl_crystal_description needle
_exptl_crystal_F_000 1304
_exptl_crystal_size_max 0.42
_exptl_crystal_size_mid 0.40
_exptl_crystal_size_min 0.11
_refine_diff_density_max 1.151
_refine_diff_density_min -0.974
_refine_diff_density_rms 0.154
_refine_ls_extinction_method none
_refine_ls_goodness_of_fit_ref 1.225
_refine_ls_hydrogen_treatment constr
_refine_ls_matrix_type full
_refine_ls_number_parameters 373
_refine_ls_number_reflns 5178
_refine_ls_number_restraints 0
_refine_ls_restrained_S_all 1.225
_refine_ls_R_factor_all 0.1272
_refine_ls_R_factor_gt 0.1096
_refine_ls_shift/su_max 0.003
_refine_ls_shift/su_mean 0.000
_refine_ls_structure_factor_coef Fsqd
_refine_ls_weighting_details 'calc w=1/[\s^2^(Fo^2^)+(0.0000P)^2^+44.0394P] where P=(Fo^2^+2Fc^2^)/3'
_refine_ls_weighting_scheme calc
_refine_ls_wR_factor_gt 0.2506
_refine_ls_wR_factor_ref 0.2565
_reflns_number_gt 4230
_reflns_number_total 5178
_reflns_threshold_expression >2sigma(I)
_cod_data_source_file ja304204q_si_001_4.cif
_cod_data_source_block complex3
_cod_original_formula_sum 'C24.50 H22 Cl F6 N5 Ni O P'
_cod_database_code 4118106

loop_
_symmetry_equiv_pos_as_xyz
'x, y, z'
'-x+1/2, y+1/2, -z+1/2'
'-x, -y, -z'
'x-1/2, -y-1/2, z-1/2'

loop_
_atom_site_label
_atom_site_type_symbol
_atom_site_fract_x
_atom_site_fract_y
_atom_site_fract_z
_atom_site_U_iso_or_equiv
_atom_site_adp_type
_atom_site_occupancy
_atom_site_symmetry_multiplicity
_atom_site_calc_flag
_atom_site_refinement_flags
Ni1 Ni 0.11479(8) 0.22438(7) 0.13342(8) 0.0206(3) Uani 1 1 d .
P1 P 0.3133(2) 0.42147(16) 0.79379(19) 0.0301(5) Uani 1 1 d .
N2 N 0.1652(5) 0.2300(5) 0.2945(5) 0.0240(15) Uani 1 1 d .
O1 O 0.0003(5) 0.0745(4) 0.0677(5) 0.0283(13) Uani 1 1 d .
N1 N 0.0501(6) 0.1217(4) 0.1386(5) 0.0214(14) Uani 1 1 d .
N5 N 0.1088(6) 0.2138(5) -0.0144(5) 0.0244(15) Uani 1 1 d .
C007 C 0.0486(7) 0.2787(6) -0.0775(7) 0.032(2) Uani 1 1 d .
F4 F 0.2664(5) 0.3946(4) 0.8826(4) 0.0473(16) Uani 1 1 d .
N3 N 0.2482(5) 0.3089(4) 0.1706(5) 0.0223(15) Uani 1 1 d .
C8 C 0.4169(7) 0.4296(5) 0.2348(7) 0.0258(18) Uani 1 1 d .
H8 H 0.4740 0.4708 0.2575 0.031 Uiso 1 1 calc R
F1 F 0.3584(6) 0.4481(5) 0.7033(5) 0.0592(19) Uani 1 1 d .
N4 N 0.0064(6) 0.3298(5) 0.0691(6) 0.0277(16) Uani 1 1 d .
F3 F 0.4259(6) 0.4320(8) 0.8729(6) 0.095(3) Uani 1 1 d .
C18 C 0.0404(9) 0.2889(7) -0.1838(7) 0.041(3) Uani 1 1 d .
C6 C 0.2900(7) 0.3333(5) 0.2709(7) 0.0240(17) Uani 1 1 d .
C5 C 0.2424(6) 0.2892(6) 0.3413(6) 0.0240(17) Uani 1 1 d .
F5 F 0.3288(9) 0.3201(4) 0.7734(6) 0.087(3) Uani 1 1 d .
C9 C 0.3768(7) 0.4024(6) 0.1312(7) 0.0253(18) Uani 1 1 d .
H9 H 0.4058 0.4240 0.0814 0.030 Uiso 1 1 calc R
C10 C 0.2922(7) 0.3423(5) 0.1031(6) 0.0233(17) Uani 1 1 d .
H10 H 0.2640 0.3237 0.0323 0.028 Uiso 1 1 calc R
C7 C 0.3718(7) 0.3951(6) 0.3048(7) 0.0258(18) Uani 1 1 d .
H7 H 0.3971 0.4139 0.3757 0.031 Uiso 1 1 calc R
C23 C 0.2251(8) 0.0828(7) 0.0148(7) 0.039(2) Uani 1 1 d .
H23A H 0.2331 0.0944 0.0878 0.059 Uiso 1 1 calc R
H23B H 0.2947 0.0799 0.0078 0.059 Uiso 1 1 calc R
H23C H 0.1886 0.0251 -0.0073 0.059 Uiso 1 1 calc R
C2 C 0.1485(8) 0.1958(7) 0.4584(7) 0.036(2) Uani 1 1 d .
H2 H 0.1159 0.1612 0.4976 0.043 Uiso 1 1 calc R
C21 C 0.1629(7) 0.1572(6) -0.0519(7) 0.029(2) Uani 1 1 d .
Cl Cl 0.4544(5) 0.1642(7) 0.9741(6) 0.096(3) Uani 0.50 1 d P
C22 C -0.0355(9) 0.3721(7) 0.2217(9) 0.046(3) Uani 1 1 d .
H22A H -0.0662 0.3148 0.2333 0.070 Uiso 1 1 calc R
H22B H -0.0705 0.4225 0.2432 0.070 Uiso 1 1 calc R
H22C H 0.0397 0.3729 0.2629 0.070 Uiso 1 1 calc R
C15 C -0.0099(7) 0.3374(6) -0.0350(7) 0.033(2) Uani 1 1 d .
C4 C 0.2746(7) 0.3049(6) 0.4475(7) 0.031(2) Uani 1 1 d .
H4 H 0.3286 0.3475 0.4793 0.037 Uiso 1 1 calc R
C12 C -0.1240(8) 0.4471(7) 0.0490(11) 0.048(3) Uani 1 1 d .
H12 H -0.1635 0.4835 0.0795 0.058 Uiso 1 1 calc R
C19 C 0.1008(9) 0.2304(8) -0.2189(7) 0.049(3) Uani 1 1 d .
H19 H 0.0995 0.2358 -0.2887 0.058 Uiso 1 1 calc R
C20 C 0.1614(9) 0.1659(7) -0.1571(8) 0.043(3) Uani 1 1 d .
H20 H 0.2025 0.1268 -0.1829 0.052 Uiso 1 1 calc R
C13 C -0.1362(8) 0.4558(7) -0.0555(10) 0.048(3) Uani 1 1 d .
H13 H -0.1839 0.4992 -0.0973 0.058 Uiso 1 1 calc R
F6 F 0.1999(6) 0.4205(9) 0.7118(7) 0.113(4) Uani 1 1 d .
C3 C 0.2272(8) 0.2577(7) 0.5069(7) 0.037(2) Uani 1 1 d .
H3 H 0.2483 0.2675 0.5800 0.044 Uiso 1 1 calc R
C17 C -0.0287(11) 0.3557(8) -0.2457(9) 0.061(4) Uani 1 1 d .
H17 H -0.0346 0.3631 -0.3166 0.073 Uiso 1 1 calc R
C1 C 0.1194(7) 0.1861(6) 0.3523(7) 0.0283(19) Uani 1 1 d .
H1 H 0.0635 0.1458 0.3183 0.034 Uiso 1 1 calc R
C11 C -0.0497(8) 0.3813(6) 0.1104(9) 0.036(2) Uani 1 1 d .
C14 C -0.0788(8) 0.4013(6) -0.0997(9) 0.046(3) Uani 1 1 d .
C16 C -0.0864(9) 0.4090(7) -0.2046(8) 0.047(3) Uani 1 1 d .
H16 H -0.1330 0.4524 -0.2478 0.057 Uiso 1 1 calc R
Cl2 Cl 0.5170(9) 0.0270(9) 0.9941(15) 0.128(7) Uani 0.50 1 d P
C99 C 0.536(3) 0.058(2) 0.983(3) 0.106(17) Uani 0.50 1 d P
F2 F 0.2936(9) 0.5251(5) 0.8121(8) 0.102(4) Uani 1 1 d .

loop_
_atom_site_aniso_label
_atom_site_aniso_U_11
_atom_site_aniso_U_22
_atom_site_aniso_U_33
_atom_site_aniso_U_23
_atom_site_aniso_U_13
_atom_site_aniso_U_12
Ni1 0.0307(6) 0.0145(5) 0.0156(5) 0.0000(4) 0.0066(4) -0.0007(4)
P1 0.0379(13) 0.0300(12) 0.0295(12) -0.0039(10) 0.0205(11) -0.0067(10)
N2 0.029(4) 0.020(3) 0.027(4) -0.004(3) 0.014(3) 0.005(3)
O1 0.043(4) 0.016(3) 0.022(3) -0.001(2) 0.007(3) -0.005(3)
N1 0.035(4) 0.011(3) 0.020(3) 0.004(3) 0.012(3) 0.001(3)
N5 0.032(4) 0.022(3) 0.014(3) -0.002(3) 0.001(3) -0.009(3)
C007 0.038(5) 0.020(4) 0.025(4) 0.005(4) -0.007(4) -0.010(4)
F4 0.081(5) 0.039(3) 0.035(3) 0.002(3) 0.038(3) -0.014(3)
N3 0.025(4) 0.019(3) 0.023(4) -0.006(3) 0.009(3) 0.003(3)
C8 0.031(5) 0.013(4) 0.032(5) -0.008(3) 0.009(4) -0.001(3)
F1 0.084(5) 0.061(4) 0.059(4) -0.013(3) 0.058(4) -0.024(4)
N4 0.029(4) 0.015(3) 0.034(4) -0.001(3) 0.004(3) -0.004(3)
F3 0.056(5) 0.165(10) 0.055(5) -0.032(6) 0.007(4) -0.020(6)
C18 0.065(7) 0.028(5) 0.020(5) -0.003(4) 0.001(5) -0.023(5)
C6 0.027(4) 0.019(4) 0.028(4) -0.005(3) 0.012(4) 0.003(3)
C5 0.023(4) 0.025(4) 0.024(4) -0.003(3) 0.009(3) -0.001(3)
F5 0.188(10) 0.027(3) 0.081(5) -0.014(4) 0.090(6) -0.010(5)
C9 0.031(5) 0.023(4) 0.028(4) -0.003(3) 0.018(4) 0.001(3)
C10 0.029(4) 0.021(4) 0.022(4) -0.001(3) 0.010(3) 0.002(3)
C7 0.030(5) 0.026(4) 0.023(4) -0.009(3) 0.012(4) -0.002(4)
C23 0.041(6) 0.052(6) 0.025(5) -0.011(4) 0.011(4) 0.001(5)
C2 0.051(6) 0.036(5) 0.024(5) -0.002(4) 0.017(4) 0.000(4)
C21 0.036(5) 0.031(5) 0.025(4) -0.009(4) 0.015(4) -0.015(4)
Cl 0.046(3) 0.165(9) 0.076(5) 0.072(6) 0.019(3) -0.009(4)
C22 0.060(7) 0.029(5) 0.062(7) -0.008(5) 0.035(6) 0.006(5)
C15 0.030(5) 0.021(4) 0.034(5) 0.009(4) -0.008(4) -0.013(4)
C4 0.035(5) 0.032(5) 0.026(5) -0.007(4) 0.009(4) -0.005(4)
C12 0.033(5) 0.027(5) 0.085(9) -0.002(5) 0.021(6) -0.002(4)
C19 0.076(8) 0.050(6) 0.014(4) 0.004(4) 0.007(5) -0.038(6)
C20 0.060(7) 0.047(6) 0.029(5) -0.016(5) 0.024(5) -0.027(5)
C13 0.033(6) 0.024(5) 0.071(8) 0.009(5) -0.003(5) 0.001(4)
F6 0.047(5) 0.229(13) 0.056(5) 0.033(7) 0.009(4) 0.013(6)
C3 0.045(6) 0.050(6) 0.016(4) -0.013(4) 0.011(4) -0.009(5)
C17 0.086(9) 0.035(6) 0.031(6) 0.017(5) -0.019(6) -0.029(6)
C1 0.033(5) 0.033(5) 0.021(4) -0.010(4) 0.010(4) -0.002(4)
C11 0.036(5) 0.018(4) 0.055(6) -0.006(4) 0.017(5) -0.003(4)
C14 0.031(5) 0.023(5) 0.057(7) 0.011(5) -0.021(5) -0.011(4)
C16 0.050(7) 0.029(5) 0.038(6) 0.015(5) -0.016(5) -0.009(5)
Cl2 0.057(7) 0.125(13) 0.179(11) -0.107(12) 0.012(8) -0.001(7)
C99 0.09(2) 0.12(3) 0.11(3) 0.14(2) 0.038(19) -0.003(18)
F2 0.204(11) 0.035(4) 0.126(8) -0.001(4) 0.134(8) -0.003(5)

loop_
_atom_type_symbol
_atom_type_description
_atom_type_scat_dispersion_real
_atom_type_scat_dispersion_imag
_atom_type_scat_source
C C 0.0033 0.0016 'International Tables Vol C Tables 4.2.6.8 and 6.1.1.4'
H H 0.0000 0.0000 'International Tables Vol C Tables 4.2.6.8 and 6.1.1.4'
N N 0.0061 0.0033 'International Tables Vol C Tables 4.2.6.8 and 6.1.1.4'
O O 0.0106 0.0060 'International Tables Vol C Tables 4.2.6.8 and 6.1.1.4'
F F 0.0171 0.0103 'International Tables Vol C Tables 4.2.6.8 and 6.1.1.4'
P P 0.1023 0.0942 'International Tables Vol C Tables 4.2.6.8 and 6.1.1.4'
Ni Ni 0.3393 1.1124 'International Tables Vol C Tables 4.2.6.8 and 6.1.1.4'
Cl Cl 0.1484 0.1585 'International Tables Vol C Tables 4.2.6.8 and 6.1.1.4'

loop_
_geom_angle_atom_site_label_1
_geom_angle_atom_site_label_2
_geom_angle_atom_site_label_3
_geom_angle
_geom_angle_site_symmetry_1
_geom_angle_site_symmetry_3
N1 Ni1 N5 97.2(3) . .
N1 Ni1 N2 88.8(3) . .
N5 Ni1 N2 164.0(3) . .
N1 Ni1 N3 153.5(3) . .
N5 Ni1 N3 91.4(3) . .
N2 Ni1 N3 77.1(3) . .
N1 Ni1 N4 111.5(3) . .
N5 Ni1 N4 81.8(3) . .
N2 Ni1 N4 109.9(3) . .
N3 Ni1 N4 94.5(3) . .
F3 P1 F5 93.5(6) . .
F3 P1 F6 174.6(7) . .
F5 P1 F6 91.3(7) . .
F3 P1 F1 88.2(5) . .
F5 P1 F1 89.3(4) . .
F6 P1 F1 89.5(4) . .
F3 P1 F4 92.8(4) . .
F5 P1 F4 90.5(4) . .
F6 P1 F4 89.5(4) . .
F1 P1 F4 179.0(4) . .
F3 P1 F2 88.4(6) . .
F5 P1 F2 178.1(6) . .
F6 P1 F2 86.8(7) . .
F1 P1 F2 90.8(4) . .
F4 P1 F2 89.4(4) . .
C1 N2 C5 118.7(7) . .
C1 N2 Ni1 124.1(6) . .
C5 N2 Ni1 116.8(6) . .
O1 N1 Ni1 128.2(5) . .
C21 N5 C007 119.4(8) . .
C21 N5 Ni1 127.1(6) . .
C007 N5 Ni1 113.1(6) . .
N5 C007 C18 122.8(9) . .
N5 C007 C15 117.9(8) . .
C18 C007 C15 119.3(9) . .
C6 N3 C10 117.8(7) . .
C6 N3 Ni1 115.6(5) . .
C10 N3 Ni1 126.5(6) . .
C9 C8 C7 118.8(8) . .
C11 N4 C15 118.8(8) . .
C11 N4 Ni1 131.5(7) . .
C15 N4 Ni1 109.5(6) . .
C19 C18 C007 115.9(9) . .
C19 C18 C17 125.1(10) . .
C007 C18 C17 119.0(11) . .
N3 C6 C7 121.9(8) . .
N3 C6 C5 114.8(7) . .
C7 C6 C5 123.3(8) . .
N2 C5 C4 121.5(8) . .
N2 C5 C6 114.8(7) . .
C4 C5 C6 123.7(8) . .
C8 C9 C10 117.5(8) . .
N3 C10 C9 123.9(8) . .
C6 C7 C8 119.9(8) . .
C1 C2 C3 117.9(9) . .
N5 C21 C20 120.7(9) . .
N5 C21 C23 120.1(8) . .
C20 C21 C23 119.2(9) . .
N4 C15 C14 123.0(10) . .
N4 C15 C007 117.4(8) . .
C14 C15 C007 119.6(10) . .
C5 C4 C3 119.0(8) . .
C13 C12 C11 118.3(10) . .
C20 C19 C18 122.1(9) . .
C19 C20 C21 119.0(10) . .
C12 C13 C14 120.4(10) . .
C2 C3 C4 119.3(8) . .
C16 C17 C18 120.8(11) . .
N2 C1 C2 123.5(9) . .
N4 C11 C12 121.7(10) . .
N4 C11 C22 119.5(9) . .
C12 C11 C22 118.7(9) . .
C16 C14 C15 119.8(11) . .
C16 C14 C13 122.5(10) . .
C15 C14 C13 117.7(11) . .
C17 C16 C14 121.4(10) . .
C99 Cl2 Cl2 174(6) . 3_657
C99 Cl2 C99 176(4) . 3_657
Cl2 Cl2 C99 2(2) 3_657 3_657
Cl2 C99 Cl2 4(4) . 3_657
Cl2 C99 Cl 112(5) . .
Cl2 C99 Cl 112.6(19) 3_657 .

loop_
_geom_bond_atom_site_label_1
_geom_bond_atom_site_label_2
_geom_bond_distance
_geom_bond_site_symmetry_2
Ni1 N1 1.766(6) .
Ni1 N5 1.997(7) .
Ni1 N2 2.067(7) .
Ni1 N3 2.111(7) .
Ni1 N4 2.115(7) .
P1 F3 1.545(8) .
P1 F5 1.551(7) .
P1 F6 1.559(8) .
P1 F1 1.603(6) .
P1 F4 1.599(5) .
P1 F2 1.588(8) .
N2 C1 1.328(11) .
N2 C5 1.345(11) .
O1 N1 1.196(9) .
N5 C21 1.325(11) .
N5 C007 1.359(11) .
C007 C18 1.424(13) .
C007 C15 1.426(14) .
N3 C6 1.339(11) .
N3 C10 1.351(10) .
C8 C9 1.388(12) .
C8 C7 1.395(12) .
N4 C11 1.330(12) .
N4 C15 1.366(12) .
C18 C19 1.385(17) .
C18 C17 1.422(16) .
C6 C7 1.388(12) .
C6 C5 1.481(11) .
C5 C4 1.382(12) .
C9 C10 1.395(12) .
C23 C21 1.492(14) .
C2 C1 1.372(12) .
C2 C3 1.388(14) .
C21 C20 1.434(12) .
Cl C99 1.90(4) .
C22 C11 1.470(15) .
C15 C14 1.406(13) .
C4 C3 1.383(13) .
C12 C13 1.385(17) .
C12 C11 1.442(15) .
C19 C20 1.348(16) .
C13 C14 1.393(17) .
C17 C16 1.359(19) .
C14 C16 1.403(17) .
Cl2 C99 0.58(3) .
Cl2 Cl2 0.96(3) 3_657
Cl2 C99 1.54(3) 3_657
C99 Cl2 1.54(3) 3_657
